data_7223023
loop_
_publ_author_name
'Gupta, Geetika'
'Bhattacharya, Subrato'

_publ_section_title
;
 Rich Synthetic and Structural Chemistry of Polynuclear Pb(II)-Cu(I)/Ag(I)
 Heterobimetallic Thiolate Clusters, their Decomposition and Generation of
 a Cu(II) Hydrosulfide Variant.
;
_journal_name_full 'RSC Adv.'
_journal_paper_doi 10.1039/C5RA15195C
_journal_year 2015
_chemical_absolute_configuration unk
_chemical_compound_source ' Pb/Cu bimetallic thiolate'
_chemical_formula_sum 'C30 H34 Cu N4 O4 S2'
_chemical_formula_weight 642.30
_space_group_IT_number 33
_symmetry_cell_setting orthorhombic
_symmetry_Int_Tables_number 33
_symmetry_space_group_name_Hall 'P 2c -2n'
_symmetry_space_group_name_H-M 'P n a 21'
_atom_sites_solution_hydrogens geom
_atom_sites_solution_primary direct
_atom_sites_solution_secondary difmap
_audit_creation_method SHELXL-97
_audit_update_record
;
2015-03-01 deposited with the CCDC.
2015-10-23 downloaded from the CCDC.
;
_cell_angle_alpha 90.00
_cell_angle_beta 90.00
_cell_angle_gamma 90.00
_cell_formula_units_Z 4
_cell_length_a 28.1840(15)
_cell_length_b 10.4657(4)
_cell_length_c 10.5136(4)
_cell_measurement_reflns_used 59
_cell_measurement_temperature 293(2)
_cell_measurement_theta_max 29.0970
_cell_measurement_theta_min 3.1338
_cell_volume 3101.1(2)
_computing_cell_refinement 'crysalisPro, Agilent Technologies Ltd'
_computing_data_collection 'crysalisPro, Agilent Technologies Ltd'
_computing_data_reduction 'crysalisPro, Agilent Technologies Ltd'
_computing_structure_refinement 'SHELXL-97 (Sheldrick, 2008)'
_computing_structure_solution 'SHELXS-97 (Sheldrick, 2008)'
_diffrn_ambient_temperature 293(2)
_diffrn_detector_area_resol_mean 6.0938
_diffrn_measured_fraction_theta_full 0.991
_diffrn_measured_fraction_theta_max 0.851
_diffrn_measurement_device_type 'XCalibur Eos, Oxford Diffraction'
_diffrn_measurement_method '\w scans'
_diffrn_radiation_monochromator graphite
_diffrn_radiation_probe x-ray
_diffrn_radiation_type MoK\a
_diffrn_radiation_wavelength 0.71073
_diffrn_reflns_av_R_equivalents 0.0301
_diffrn_reflns_av_sigmaI/netI 0.0539
_diffrn_reflns_limit_h_max 19
_diffrn_reflns_limit_h_min -38
_diffrn_reflns_limit_k_max 14
_diffrn_reflns_limit_k_min -6
_diffrn_reflns_limit_l_max 14
_diffrn_reflns_limit_l_min -6
_diffrn_reflns_number 7029
_diffrn_reflns_theta_full 25.00
_diffrn_reflns_theta_max 29.16
_diffrn_reflns_theta_min 3.48
_diffrn_source 'fine-focus sealed tube'
_diffrn_source_type "'Enhance (Mo) X-ray Source'"
_exptl_absorpt_coefficient_mu 0.879
_exptl_absorpt_correction_T_max 0.8437
_exptl_absorpt_correction_T_min 0.7908
_exptl_absorpt_correction_type multi-scan
_exptl_absorpt_process_details 'crysalisPro, Agilent Technologies Ltd'
_exptl_crystal_colour blue
_exptl_crystal_density_diffrn 1.376
_exptl_crystal_density_method 'not measured'
_exptl_crystal_description block
_exptl_crystal_F_000 1340
_exptl_crystal_size_max 0.28
_exptl_crystal_size_mid 0.22
_exptl_crystal_size_min 0.20
_refine_diff_density_max 0.411
_refine_diff_density_min -0.431
_refine_diff_density_rms 0.063
_refine_ls_abs_structure_details 'Flack H D (1983), Acta Cryst. A39, 876-881'
_refine_ls_abs_structure_Flack 0.230(18)
_refine_ls_extinction_method none
_refine_ls_goodness_of_fit_ref 1.053
_refine_ls_hydrogen_treatment constr
_refine_ls_matrix_type full
_refine_ls_number_parameters 376
_refine_ls_number_reflns 4796
_refine_ls_number_restraints 1
_refine_ls_restrained_S_all 1.053
_refine_ls_R_factor_all 0.0646
_refine_ls_R_factor_gt 0.0437
_refine_ls_shift/su_max 0.001
_refine_ls_shift/su_mean 0.000
_refine_ls_structure_factor_coef Fsqd
_refine_ls_weighting_details 'calc w=1/[\s^2^(Fo^2^)+(0.0465P)^2^+0.0000P] where P=(Fo^2^+2Fc^2^)/3'
_refine_ls_weighting_scheme calc
_refine_ls_wR_factor_gt 0.0929
_refine_ls_wR_factor_ref 0.1045
_reflns_number_gt 3737
_reflns_number_total 4796
_reflns_threshold_expression >2\s(I)
_cod_data_source_file c5ra15195c2.cif
_cod_data_source_block pbcus1
_cod_database_code 7223023

loop_
_symmetry_equiv_pos_as_xyz
'x, y, z'
'-x, -y, z+1/2'
'x+1/2, -y+1/2, z'
'-x+1/2, y+1/2, z+1/2'

loop_
_atom_site_label
_atom_site_type_symbol
_atom_site_fract_x
_atom_site_fract_y
_atom_site_fract_z
_atom_site_U_iso_or_equiv
_atom_site_adp_type
_atom_site_occupancy
_atom_site_symmetry_multiplicity
_atom_site_calc_flag
_atom_site_refinement_flags
C11 C 0.80551(18) 0.2893(4) 0.4313(5) 0.0431(11) Uani 1 1 d .
H050 H 0.7742 0.3166 0.4252 0.052 Uiso 1 1 calc R
C26 C 0.0025(2) 0.7367(7) 0.4743(6) 0.0719(17) Uani 1 1 d .
H051 H -0.0061 0.6590 0.5107 0.086 Uiso 1 1 calc R
O1 O -0.04697(14) 0.5562(3) 0.3056(5) 0.0812(13) Uani 1 1 d .
C27 C 0.0141(3) 0.8437(11) 0.5501(7) 0.110(3) Uani 1 1 d .
H053 H 0.0141 0.8363 0.6383 0.132 Uiso 1 1 calc R
C28 C 0.0253(3) 0.9585(9) 0.4947(12) 0.118(3) Uani 1 1 d .
H005 H 0.0307 1.0299 0.5454 0.141 Uiso 1 1 calc R
O2 O 0.03195(16) 0.5543(4) 0.2200(6) 0.117(2) Uani 1 1 d .
O3 O -0.02872(17) 0.6858(4) 0.1257(4) 0.0805(12) Uani 1 1 d .
C29 C 0.0285(3) 0.9682(7) 0.3676(11) 0.115(3) Uani 1 1 d .
H025 H 0.0382 1.0448 0.3312 0.138 Uiso 1 1 calc R
Cu1 Cu 0.825173(16) 0.54552(4) 0.32352(6) 0.03395(13) Uani 1 1 d .
S1 S 0.73628(3) 0.53817(9) 0.33141(16) 0.0405(2) Uani 1 1 d .
H1 H 0.7233 0.5513 0.4393 0.061 Uiso 1 1 calc R
S2 S -0.00990(5) 0.62609(12) 0.23900(15) 0.0552(4) Uani 1 1 d .
N2 N 0.83995(13) 0.3658(3) 0.3882(4) 0.0368(8) Uani 1 1 d .
N4 N 0.83094(12) 0.7287(3) 0.2597(3) 0.0347(8) Uani 1 1 d .
N1 N 0.83686(13) 0.6127(3) 0.5040(4) 0.0341(8) Uani 1 1 d .
N3 N 0.83203(13) 0.4832(3) 0.1420(3) 0.0344(8) Uani 1 1 d .
C10 C 0.8147(2) 0.1714(4) 0.4844(5) 0.0530(14) Uani 1 1 d .
H008 H 0.7898 0.1210 0.5135 0.064 Uiso 1 1 calc R
C3 C 0.85180(18) 0.7149(4) 0.7464(5) 0.0446(12) Uani 1 1 d .
C4 C 0.88824(17) 0.6618(5) 0.6767(5) 0.0485(12) Uani 1 1 d .
H011 H 0.9188 0.6599 0.7098 0.058 Uiso 1 1 calc R
C21 C 0.8409(2) 0.9769(4) 0.1658(5) 0.0457(12) Uani 1 1 d .
C25 C 0.00447(15) 0.7521(4) 0.3447(5) 0.0484(13) Uani 1 1 d .
C15 C 0.84437(18) 0.3882(4) -0.1041(5) 0.0435(12) Uani 1 1 d .
C8 C 0.89557(19) 0.2063(5) 0.4472(6) 0.0558(13) Uani 1 1 d .
H016 H 0.9271 0.1803 0.4501 0.067 Uiso 1 1 calc R
C16 C 0.80085(19) 0.3905(5) -0.0474(5) 0.0511(13) Uani 1 1 d .
H017 H 0.7744 0.3609 -0.0913 0.061 Uiso 1 1 calc R
C30 C 0.0177(2) 0.8687(5) 0.2925(7) 0.084(2) Uani 1 1 d .
H018 H 0.0192 0.8779 0.2046 0.100 Uiso 1 1 calc R
C9 C 0.8607(2) 0.1281(5) 0.4945(5) 0.0551(14) Uani 1 1 d .
OW O 0.00842(15) 0.2962(4) 0.3671(4) 0.0810(13) Uani 1 1 d .
C19 C 0.79508(18) 0.7896(4) 0.2037(5) 0.0466(12) Uani 1 1 d .
H022 H 0.7662 0.7474 0.1947 0.056 Uiso 1 1 calc R
C7 C 0.88410(17) 0.3220(4) 0.3959(5) 0.0481(12) Uani 1 1 d .
H023 H 0.9085 0.3729 0.3647 0.058 Uiso 1 1 calc R
C22 C 0.8783(2) 0.9137(4) 0.2234(6) 0.0580(15) Uani 1 1 d .
H024 H 0.9076 0.9539 0.2310 0.070 Uiso 1 1 calc R
C1 C 0.80160(17) 0.6654(4) 0.5701(5) 0.0436(11) Uani 1 1 d .
H027 H 0.7716 0.6687 0.5337 0.052 Uiso 1 1 calc R
C6 C 0.8592(2) 0.7721(5) 0.8754(5) 0.0652(17) Uani 1 1 d .
H02A H 0.8383 0.7317 0.9353 0.098 Uiso 1 1 calc R
H02B H 0.8525 0.8620 0.8722 0.098 Uiso 1 1 calc R
H02C H 0.8915 0.7592 0.9013 0.098 Uiso 1 1 calc R
C20 C 0.79909(18) 0.9113(4) 0.1592(5) 0.0475(12) Uani 1 1 d .
H029 H 0.7727 0.9506 0.1234 0.057 Uiso 1 1 calc R
C24 C 0.8461(2) 1.1107(5) 0.1154(6) 0.0700(18) Uani 1 1 d .
H03A H 0.8483 1.1082 0.0243 0.105 Uiso 1 1 calc R
H03B H 0.8744 1.1485 0.1497 0.105 Uiso 1 1 calc R
H03C H 0.8191 1.1606 0.1400 0.105 Uiso 1 1 calc R
C17 C 0.79586(18) 0.4371(4) 0.0760(5) 0.0440(11) Uani 1 1 d .
H033 H 0.7660 0.4357 0.1134 0.053 Uiso 1 1 calc R
C2 C 0.80786(18) 0.7147(5) 0.6895(5) 0.0496(13) Uani 1 1 d .
H034 H 0.7820 0.7486 0.7328 0.060 Uiso 1 1 calc R
C5 C 0.87929(16) 0.6116(4) 0.5581(5) 0.0462(12) Uani 1 1 d .
H036 H 0.9044 0.5750 0.5136 0.055 Uiso 1 1 calc R
C23 C 0.87241(17) 0.7912(4) 0.2695(5) 0.0505(13) Uani 1 1 d .
H037 H 0.8979 0.7507 0.3085 0.061 Uiso 1 1 calc R
C18 C 0.8496(2) 0.3343(6) -0.2341(5) 0.0693(18) Uani 1 1 d .
H04A H 0.8314 0.3846 -0.2930 0.104 Uiso 1 1 calc R
H04B H 0.8382 0.2479 -0.2349 0.104 Uiso 1 1 calc R
H04C H 0.8824 0.3358 -0.2583 0.104 Uiso 1 1 calc R
C14 C 0.88102(19) 0.4359(5) -0.0359(5) 0.0532(13) Uani 1 1 d .
H043 H 0.9113 0.4370 -0.0711 0.064 Uiso 1 1 calc R
C12 C 0.8717(3) 0.0017(5) 0.5592(6) 0.088(2) Uani 1 1 d .
H04D H 0.8477 -0.0597 0.5378 0.132 Uiso 1 1 calc R
H04E H 0.8723 0.0137 0.6497 0.132 Uiso 1 1 calc R
H04F H 0.9021 -0.0288 0.5310 0.132 Uiso 1 1 calc R
C13 C 0.87400(18) 0.4832(5) 0.0857(5) 0.0527(13) Uani 1 1 d .
H046 H 0.8999 0.5163 0.1296 0.063 Uiso 1 1 calc R

loop_
_atom_site_aniso_label
_atom_site_aniso_U_11
_atom_site_aniso_U_22
_atom_site_aniso_U_33
_atom_site_aniso_U_23
_atom_site_aniso_U_13
_atom_site_aniso_U_12
C11 0.048(3) 0.040(2) 0.041(3) 0.001(2) 0.006(2) -0.005(2)
C26 0.052(3) 0.100(5) 0.063(4) -0.014(4) 0.003(3) -0.003(3)
O1 0.087(3) 0.072(2) 0.085(4) 0.014(2) -0.014(3) -0.036(2)
C27 0.089(6) 0.177(9) 0.064(5) -0.046(6) -0.001(4) -0.003(6)
C28 0.106(7) 0.109(7) 0.139(10) -0.049(7) -0.016(8) -0.006(5)
O2 0.070(3) 0.095(3) 0.188(6) -0.070(4) -0.027(4) 0.033(2)
O3 0.101(3) 0.089(3) 0.052(2) 0.004(2) -0.012(3) -0.009(3)
C29 0.117(7) 0.074(5) 0.153(11) -0.018(6) -0.017(8) -0.008(4)
Cu1 0.0419(3) 0.0303(2) 0.0296(2) -0.0007(3) 0.0011(3) 0.0006(2)
S1 0.0316(5) 0.0471(5) 0.0427(6) -0.0037(7) 0.0060(8) -0.0024(4)
S2 0.0498(7) 0.0519(7) 0.0640(9) -0.0075(7) -0.0118(7) 0.0030(6)
N2 0.046(2) 0.0318(17) 0.032(2) 0.0013(17) 0.0019(18) -0.0047(16)
N4 0.040(2) 0.0321(17) 0.032(2) -0.0048(17) -0.0027(18) 0.0001(15)
N1 0.040(2) 0.0321(18) 0.0302(18) -0.0022(17) -0.0011(18) -0.0004(15)
N3 0.042(2) 0.0333(18) 0.0279(19) -0.0005(16) -0.0006(17) -0.0005(15)
C10 0.077(4) 0.036(2) 0.046(3) 0.001(2) 0.011(3) -0.012(2)
C3 0.061(3) 0.034(2) 0.038(3) -0.002(2) 0.000(3) 0.004(2)
C4 0.048(3) 0.058(3) 0.040(3) -0.012(2) -0.007(3) 0.005(2)
C21 0.066(3) 0.035(2) 0.036(2) 0.003(2) -0.003(3) 0.005(2)
C25 0.038(2) 0.053(3) 0.054(3) -0.015(3) -0.006(3) 0.000(2)
C15 0.051(3) 0.044(3) 0.036(3) -0.007(2) 0.004(2) -0.003(2)
C8 0.058(3) 0.044(3) 0.065(3) 0.002(3) 0.002(3) 0.003(2)
C16 0.049(3) 0.063(3) 0.041(3) -0.006(3) -0.001(3) -0.017(3)
C30 0.098(5) 0.057(3) 0.095(6) -0.007(4) -0.019(4) -0.010(3)
C9 0.084(4) 0.035(2) 0.046(3) 0.004(3) 0.001(3) 0.000(3)
OW 0.097(3) 0.075(2) 0.071(3) -0.005(2) 0.008(3) 0.006(2)
C19 0.050(3) 0.044(3) 0.045(3) 0.005(2) -0.003(3) 0.000(2)
C7 0.050(3) 0.038(2) 0.057(3) 0.006(2) 0.001(3) -0.004(2)
C22 0.053(3) 0.043(3) 0.078(4) 0.014(3) 0.002(3) -0.006(2)
C1 0.045(3) 0.045(3) 0.041(3) -0.006(2) -0.001(3) 0.005(2)
C6 0.085(4) 0.062(3) 0.048(3) -0.018(3) -0.009(3) 0.012(3)
C20 0.049(3) 0.042(2) 0.051(3) 0.007(3) -0.013(3) 0.005(2)
C24 0.098(5) 0.041(3) 0.071(4) 0.016(3) -0.016(4) -0.007(3)
C17 0.047(3) 0.051(3) 0.035(2) -0.004(2) 0.001(2) -0.009(2)
C2 0.050(3) 0.055(3) 0.044(3) -0.011(3) 0.011(3) 0.008(2)
C5 0.040(3) 0.050(3) 0.048(3) -0.007(3) 0.003(3) 0.005(2)
C23 0.041(3) 0.049(3) 0.061(3) 0.017(3) -0.002(3) 0.008(2)
C18 0.091(4) 0.075(4) 0.042(3) -0.014(3) 0.013(3) -0.024(3)
C14 0.043(3) 0.073(3) 0.043(3) -0.006(3) 0.009(3) -0.004(3)
C12 0.143(6) 0.051(3) 0.072(4) 0.029(4) 0.001(5) 0.008(4)
C13 0.044(3) 0.071(3) 0.043(3) -0.010(3) -0.008(3) -0.008(3)

loop_
_atom_type_symbol
_atom_type_description
_atom_type_scat_dispersion_real
_atom_type_scat_dispersion_imag
_atom_type_scat_source
C C 0.0033 0.0016 'International Tables Vol C Tables 4.2.6.8 and 6.1.1.4'
H H 0.0000 0.0000 'International Tables Vol C Tables 4.2.6.8 and 6.1.1.4'
O O 0.0106 0.0060 'International Tables Vol C Tables 4.2.6.8 and 6.1.1.4'
S S 0.1246 0.1234 'International Tables Vol C Tables 4.2.6.8 and 6.1.1.4'
Cu Cu 0.3201 1.2651 'International Tables Vol C Tables 4.2.6.8 and 6.1.1.4'
N N 0.0061 0.0033 'International Tables Vol C Tables 4.2.6.8 and 6.1.1.4'

loop_
_geom_angle_atom_site_label_1
_geom_angle_atom_site_label_2
_geom_angle_atom_site_label_3
_geom_angle
N2 C11 C10 122.4(5)
N2 C11 H050 118.8
C10 C11 H050 118.8
C25 C26 C27 117.2(7)
C25 C26 H051 121.4
C27 C26 H051 121.4
C28 C27 C26 120.5(8)
C28 C27 H053 119.7
C26 C27 H053 119.7
C29 C28 C27 120.2(9)
C29 C28 H005 119.9
C27 C28 H005 119.9
C30 C29 C28 120.8(9)
C30 C29 H025 119.6
C28 C29 H025 119.6
N3 Cu1 N4 89.16(14)
N3 Cu1 N2 89.86(14)
N4 Cu1 N2 163.65(14)
N3 Cu1 N1 165.21(14)
N4 Cu1 N1 88.24(14)
N2 Cu1 N1 88.56(15)
N3 Cu1 S1 96.69(11)
N4 Cu1 S1 96.86(10)
N2 Cu1 S1 99.47(11)
N1 Cu1 S1 98.08(11)
Cu1 S1 H1 109.5
O2 S2 O3 114.8(4)
O2 S2 O1 113.6(3)
O3 S2 O1 110.5(3)
O2 S2 C25 107.1(3)
O3 S2 C25 106.2(2)
O1 S2 C25 103.7(3)
C7 N2 C11 116.9(4)
C7 N2 Cu1 122.0(3)
C11 N2 Cu1 121.1(3)
C19 N4 C23 117.5(4)
C19 N4 Cu1 122.3(3)
C23 N4 Cu1 120.2(3)
C5 N1 C1 116.9(4)
C5 N1 Cu1 122.7(3)
C1 N1 Cu1 120.3(3)
C13 N3 C17 117.0(4)
C13 N3 Cu1 120.5(3)
C17 N3 Cu1 122.5(3)
C9 C10 C11 120.2(5)
C9 C10 H008 119.9
C11 C10 H008 119.9
C2 C3 C4 116.0(5)
C2 C3 C6 121.4(5)
C4 C3 C6 122.6(5)
C5 C4 C3 119.9(5)
C5 C4 H011 120.0
C3 C4 H011 120.0
C20 C21 C22 116.0(4)
C20 C21 C24 122.4(5)
C22 C21 C24 121.6(5)
C26 C25 C30 120.4(6)
C26 C25 S2 121.7(4)
C30 C25 S2 117.9(5)
C14 C15 C16 116.6(5)
C14 C15 C18 123.5(5)
C16 C15 C18 119.9(5)
C7 C8 C9 120.2(5)
C7 C8 H016 119.9
C9 C8 H016 119.9
C15 C16 C17 120.3(5)
C15 C16 H017 119.9
C17 C16 H017 119.9
C29 C30 C25 120.7(8)
C29 C30 H018 119.7
C25 C30 H018 119.7
C8 C9 C10 116.8(5)
C8 C9 C12 122.3(6)
C10 C9 C12 120.9(5)
N4 C19 C20 122.4(5)
N4 C19 H022 118.8
C20 C19 H022 118.8
N2 C7 C8 123.6(5)
N2 C7 H023 118.2
C8 C7 H023 118.2
C23 C22 C21 120.4(5)
C23 C22 H024 119.8
C21 C22 H024 119.8
N1 C1 C2 122.6(5)
N1 C1 H027 118.7
C2 C1 H027 118.7
C3 C6 H02A 109.5
C3 C6 H02B 109.5
H02A C6 H02B 109.5
C3 C6 H02C 109.5
H02A C6 H02C 109.5
H02B C6 H02C 109.5
C19 C20 C21 121.7(5)
C19 C20 H029 119.2
C21 C20 H029 119.2
C21 C24 H03A 109.5
C21 C24 H03B 109.5
H03A C24 H03B 109.5
C21 C24 H03C 109.5
H03A C24 H03C 109.5
H03B C24 H03C 109.5
N3 C17 C16 122.6(5)
N3 C17 H033 118.7
C16 C17 H033 118.7
C1 C2 C3 121.1(5)
C1 C2 H034 119.5
C3 C2 H034 119.5
N1 C5 C4 123.5(4)
N1 C5 H036 118.3
C4 C5 H036 118.3
N4 C23 C22 122.0(5)
N4 C23 H037 119.0
C22 C23 H037 119.0
C15 C18 H04A 109.5
C15 C18 H04B 109.5
H04A C18 H04B 109.5
C15 C18 H04C 109.5
H04A C18 H04C 109.5
H04B C18 H04C 109.5
C15 C14 C13 120.8(5)
C15 C14 H043 119.6
C13 C14 H043 119.6
C9 C12 H04D 109.5
C9 C12 H04E 109.5
H04D C12 H04E 109.5
C9 C12 H04F 109.5
H04D C12 H04F 109.5
H04E C12 H04F 109.5
N3 C13 C14 122.7(5)
N3 C13 H046 118.6
C14 C13 H046 118.6

loop_
_geom_bond_atom_site_label_1
_geom_bond_atom_site_label_2
_geom_bond_distance
C11 N2 1.338(6)
C11 C10 1.379(6)
C11 H050 0.9300
C26 C25 1.374(8)
C26 C27 1.413(10)
C26 H051 0.9300
O1 S2 1.455(4)
C27 C28 1.372(12)
C27 H053 0.9300
C28 C29 1.344(12)
C28 H005 0.9300
O2 S2 1.413(4)
O3 S2 1.446(4)
C29 C30 1.340(10)
C29 H025 0.9300
Cu1 N3 2.026(4)
Cu1 N4 2.037(3)
Cu1 N2 2.042(4)
Cu1 N1 2.050(4)
Cu1 S1 2.5080(11)
S1 H1 1.2000
S2 C25 1.772(5)
N2 C7 1.329(6)
N4 C19 1.332(6)
N4 C23 1.343(6)
N1 C5 1.324(5)
N1 C1 1.332(6)
N3 C13 1.323(6)
N3 C17 1.325(6)
C10 C9 1.376(8)
C10 H008 0.9300
C3 C2 1.376(7)
C3 C4 1.379(7)
C3 C6 1.496(7)
C4 C5 1.377(7)
C4 H011 0.9300
C21 C20 1.365(7)
C21 C22 1.385(7)
C21 C24 1.504(7)
C25 C30 1.389(8)
C15 C14 1.353(7)
C15 C16 1.364(7)
C15 C18 1.485(7)
C8 C7 1.364(7)
C8 C9 1.372(7)
C8 H016 0.9300
C16 C17 1.393(7)
C16 H017 0.9300
C30 H018 0.9300
C9 C12 1.520(7)
C19 C20 1.362(6)
C19 H022 0.9300
C7 H023 0.9300
C22 C23 1.381(7)
C22 H024 0.9300
C1 C2 1.368(7)
C1 H027 0.9300
C6 H02A 0.9600
C6 H02B 0.9600
C6 H02C 0.9600
C20 H029 0.9300
C24 H03A 0.9600
C24 H03B 0.9600
C24 H03C 0.9600
C17 H033 0.9300
C2 H034 0.9300
C5 H036 0.9300
C23 H037 0.9300
C18 H04A 0.9600
C18 H04B 0.9600
C18 H04C 0.9600
C14 C13 1.385(7)
C14 H043 0.9300
C12 H04D 0.9600
C12 H04E 0.9600
C12 H04F 0.9600
C13 H046 0.9300
